data_7024393
loop_
_publ_author_name
'Li, Pei-Xin'
'Mao, Jiang-Gao'

_publ_section_title
;
 Hydrothermal syntheses, crystal structures and magnetic properties of two
 new mixed metal copper(I) sulfites.
;
_journal_issue 1
_journal_name_full 'Dalton transactions (Cambridge, England : 2003)'
_journal_page_first 107
_journal_page_last 112
_journal_paper_doi 10.1039/b916465k
_journal_volume 39
_journal_year 2010
_chemical_formula_sum 'Cu H6 Mn4 Na O18 S5'
_chemical_formula_weight 760.64
_chemical_name_systematic
;
?
;
_space_group_IT_number 14
_symmetry_cell_setting monoclinic
_symmetry_space_group_name_Hall '-P 2yn'
_symmetry_space_group_name_H-M 'P 1 21/n 1'
_atom_sites_solution_hydrogens geom
_atom_sites_solution_primary direct
_atom_sites_solution_secondary difmap
_audit_creation_method SHELXL-97
_cell_angle_alpha 90.00
_cell_angle_beta 103.903(6)
_cell_angle_gamma 90.00
_cell_formula_units_Z 4
_cell_length_a 11.821(4)
_cell_length_b 11.020(3)
_cell_length_c 13.097(4)
_cell_measurement_reflns_used 3790
_cell_measurement_temperature 293(2)
_cell_measurement_theta_max 27.4680
_cell_measurement_theta_min 3.2046
_cell_volume 1656.1(9)
_computing_structure_refinement 'SHELXL-97 (Sheldrick, 1997)'
_computing_structure_solution 'SHELXS-97 (Sheldrick, 1990)'
_diffrn_ambient_temperature 293(2)
_diffrn_detector_area_resol_mean 14.6306
_diffrn_measured_fraction_theta_full 0.999
_diffrn_measured_fraction_theta_max 0.999
_diffrn_measurement_device_type 'Rigaku Mercury CCD'
_diffrn_measurement_method 'narrow frame method'
_diffrn_radiation_monochromator graphite
_diffrn_radiation_source 'fine-focus sealed tube'
_diffrn_radiation_type MoK\a
_diffrn_radiation_wavelength 0.71073
_diffrn_reflns_av_R_equivalents 0.0440
_diffrn_reflns_av_sigmaI/netI 0.0448
_diffrn_reflns_limit_h_max 15
_diffrn_reflns_limit_h_min -15
_diffrn_reflns_limit_k_max 14
_diffrn_reflns_limit_k_min -14
_diffrn_reflns_limit_l_max 17
_diffrn_reflns_limit_l_min -10
_diffrn_reflns_number 12603
_diffrn_reflns_theta_full 27.49
_diffrn_reflns_theta_max 27.49
_diffrn_reflns_theta_min 2.45
_diffrn_standards_decay_% <1.0%
_exptl_absorpt_coefficient_mu 4.981
_exptl_absorpt_correction_T_max 1.0000
_exptl_absorpt_correction_T_min 0.7910
_exptl_absorpt_correction_type multi-scan
_exptl_crystal_colour colorless
_exptl_crystal_density_diffrn 3.051
_exptl_crystal_density_method 'not measured'
_exptl_crystal_description Prism
_exptl_crystal_F_000 1480
_exptl_crystal_size_max 0.2000
_exptl_crystal_size_mid 0.2000
_exptl_crystal_size_min 0.0800
_refine_diff_density_max 2.202
_refine_diff_density_min -0.726
_refine_diff_density_rms 0.184
_refine_ls_extinction_method none
_refine_ls_goodness_of_fit_ref 1.109
_refine_ls_hydrogen_treatment none
_refine_ls_matrix_type full
_refine_ls_number_parameters 266
_refine_ls_number_reflns 3788
_refine_ls_number_restraints 1
_refine_ls_restrained_S_all 1.109
_refine_ls_R_factor_all 0.0575
_refine_ls_R_factor_gt 0.0473
_refine_ls_shift/su_max 0.025
_refine_ls_shift/su_mean 0.000
_refine_ls_structure_factor_coef Fsqd
_refine_ls_weighting_details 'calc w=1/[\s^2^(Fo^2^)+(0.0433P)^2^+7.5673P] where P=(Fo^2^+2Fc^2^)/3'
_refine_ls_weighting_scheme calc
_refine_ls_wR_factor_gt 0.1031
_refine_ls_wR_factor_ref 0.1106
_reflns_number_gt 3240
_reflns_number_total 3788
_reflns_threshold_expression >2sigma(I)
_cod_data_source_file b916465k.txt
_cod_data_source_block compound2
_cod_depositor_comments
;
The following automatic conversions were performed:

'_exptl_absorpt_correction_type' value 'Multi-scan' changed to
'multi-scan' according to
/home/saulius/struct/CIF-dictionaries/cif_core.dic dictionary named
'cif_core.dic' version 2.4.2 from 2011-04-26.

Automatic conversion script
Id: cif_fix_values 1891 2012-01-12 08:04:46Z andrius 
;
_cod_original_sg_symbol_H-M P2(1)/n
_cod_database_code 7024393

loop_
_symmetry_equiv_pos_as_xyz
'x, y, z'
'-x+1/2, y+1/2, -z+1/2'
'-x, -y, -z'
'x-1/2, -y-1/2, z-1/2'

loop_
_atom_site_label
_atom_site_type_symbol
_atom_site_fract_x
_atom_site_fract_y
_atom_site_fract_z
_atom_site_U_iso_or_equiv
_atom_site_adp_type
_atom_site_occupancy
_atom_site_symmetry_multiplicity
_atom_site_calc_flag
_atom_site_refinement_flags
Na1 Na 0.6657(2) 1.0618(2) 0.48709(19) 0.0269(5) Uani 1 1 d .
Cu1 Cu 0.49735(5) 0.69602(5) 0.22589(5) 0.01419(16) Uani 1 1 d .
Mn1 Mn 0.55119(7) 0.70872(7) 0.54957(6) 0.01338(18) Uani 1 1 d .
Mn2 Mn 0.74817(6) 0.55375(7) 0.74015(6) 0.01325(18) Uani 1 1 d .
Mn3 Mn 0.81890(6) 0.89226(7) 0.34127(6) 0.01439(18) Uani 1 1 d .
Mn4 Mn 0.75974(7) 0.43589(8) 0.46110(7) 0.0193(2) Uani 1 1 d .
S1 S 0.69452(11) 0.30169(11) 0.62728(10) 0.0127(3) Uani 1 1 d .
S2 S 0.65463(11) 0.69939(11) 0.15465(10) 0.0130(3) Uani 1 1 d .
S3 S 0.53930(10) 0.53162(10) 0.33164(10) 0.0108(2) Uani 1 1 d .
S4 S 0.31999(10) 0.68643(11) 0.11132(10) 0.0112(2) Uani 1 1 d .
S5 S 0.52991(10) 0.86653(11) 0.32775(10) 0.0125(3) Uani 1 1 d .
O1 O 0.7695(3) 0.1884(3) 0.6443(3) 0.0174(8) Uani 1 1 d .
O2 O 0.7781(3) 0.4100(3) 0.6335(3) 0.0159(7) Uani 1 1 d .
O3 O 0.6375(3) 0.3013(3) 0.5079(3) 0.0183(8) Uani 1 1 d .
O4 O 0.6348(3) 0.7947(3) 0.0691(3) 0.0207(8) Uani 1 1 d .
O5 O 0.6729(3) 0.5814(3) 0.1014(3) 0.0187(8) Uani 1 1 d .
O6 O 0.7683(3) 0.7304(4) 0.2322(3) 0.0204(8) Uani 1 1 d .
O7 O 0.6354(3) 0.4541(3) 0.3060(3) 0.0159(7) Uani 1 1 d .
O8 O 0.4406(3) 0.4452(3) 0.3359(3) 0.0157(8) Uani 1 1 d .
O9 O 0.5950(3) 0.5693(3) 0.4441(3) 0.0167(8) Uani 1 1 d .
O10 O 0.2372(3) 0.7898(3) 0.1238(3) 0.0149(7) Uani 1 1 d .
O11 O 0.3244(3) 0.6895(3) -0.0020(3) 0.0192(8) Uani 1 1 d .
O12 O 0.2595(3) 0.5710(3) 0.1290(3) 0.0195(8) Uani 1 1 d .
O13 O 0.5345(3) 0.8610(3) 0.4445(3) 0.0213(8) Uani 1 1 d .
O14 O 0.4318(3) 0.9542(3) 0.2826(3) 0.0190(8) Uani 1 1 d .
O15 O 0.6385(3) 0.9336(3) 0.3186(3) 0.0195(8) Uani 1 1 d .
O1W O 0.8766(6) 0.5729(7) 0.4552(6) 0.0303(15) Uiso 0.581(4) 1 d P
O1WA O 0.8670(15) 0.5603(16) 0.3819(15) 0.0303(15) Uiso 0.248(7) 1 d P
O1WB O 0.936(2) 0.529(2) 0.569(2) 0.0303(15) Uiso 0.171(7) 1 d P
O2W O 0.4892(4) 0.8189(4) 0.6657(3) 0.0264(9) Uani 1 1 d .
H2WA H 0.5489 0.8713 0.7070 0.032 Uiso 1 1 calc R
H2WB H 0.4527 0.7711 0.7111 0.032 Uiso 1 1 calc R
O3W O 0.9968(4) 0.8297(5) 0.3816(4) 0.0437(14) Uani 1 1 d .
H3WA H 1.0422 0.8904 0.3950 0.066 Uiso 1 1 d R
H3WB H 1.0072 0.7843 0.4355 0.066 Uiso 1 1 d R

loop_
_atom_site_aniso_label
_atom_site_aniso_U_11
_atom_site_aniso_U_22
_atom_site_aniso_U_33
_atom_site_aniso_U_23
_atom_site_aniso_U_13
_atom_site_aniso_U_12
Na1 0.0318(13) 0.0226(12) 0.0251(13) -0.0031(10) 0.0046(10) 0.0008(10)
Cu1 0.0126(3) 0.0127(3) 0.0171(3) 0.0004(2) 0.0034(3) 0.0003(2)
Mn1 0.0115(4) 0.0133(4) 0.0144(4) 0.0004(3) 0.0012(3) 0.0009(3)
Mn2 0.0117(4) 0.0116(4) 0.0153(4) -0.0008(3) 0.0010(3) -0.0001(3)
Mn3 0.0123(4) 0.0157(4) 0.0154(4) 0.0010(3) 0.0038(3) 0.0001(3)
Mn4 0.0202(4) 0.0224(4) 0.0156(4) 0.0043(3) 0.0047(3) 0.0057(3)
S1 0.0138(6) 0.0114(6) 0.0136(6) 0.0001(5) 0.0050(5) 0.0001(4)
S2 0.0129(6) 0.0116(6) 0.0154(6) -0.0003(5) 0.0053(5) -0.0004(4)
S3 0.0104(5) 0.0098(5) 0.0120(6) 0.0008(4) 0.0023(5) 0.0014(4)
S4 0.0102(6) 0.0110(6) 0.0119(6) -0.0011(4) 0.0015(5) 0.0005(4)
S5 0.0105(6) 0.0111(6) 0.0152(6) 0.0001(5) 0.0017(5) 0.0001(4)
O1 0.0160(18) 0.0149(18) 0.020(2) 0.0032(15) 0.0016(16) 0.0022(14)
O2 0.0167(18) 0.0120(17) 0.0183(19) -0.0022(15) 0.0028(15) -0.0036(14)
O3 0.0135(18) 0.021(2) 0.0170(19) 0.0024(15) -0.0020(15) -0.0024(14)
O4 0.021(2) 0.0173(19) 0.025(2) 0.0059(16) 0.0076(17) -0.0020(15)
O5 0.022(2) 0.0149(18) 0.020(2) -0.0018(15) 0.0062(16) 0.0025(15)
O6 0.0142(18) 0.023(2) 0.023(2) -0.0065(17) 0.0039(16) -0.0033(15)
O7 0.0144(17) 0.0205(19) 0.0132(18) -0.0004(15) 0.0041(15) 0.0076(14)
O8 0.0129(17) 0.0127(17) 0.020(2) 0.0054(15) 0.0008(15) -0.0054(13)
O9 0.0210(19) 0.0153(18) 0.0129(18) -0.0056(14) 0.0024(15) 0.0000(14)
O10 0.0121(17) 0.0137(17) 0.0166(19) -0.0029(15) -0.0008(15) 0.0023(13)
O11 0.0212(19) 0.024(2) 0.0128(19) -0.0018(15) 0.0054(16) 0.0011(15)
O12 0.0177(19) 0.0162(18) 0.023(2) 0.0014(16) 0.0016(16) -0.0063(14)
O13 0.028(2) 0.0185(19) 0.018(2) 0.0013(16) 0.0050(17) -0.0030(16)
O14 0.0102(17) 0.0152(18) 0.029(2) 0.0022(16) 0.0005(16) 0.0012(14)
O15 0.0089(17) 0.0171(19) 0.033(2) 0.0038(17) 0.0060(16) -0.0001(14)
O2W 0.030(2) 0.019(2) 0.033(2) -0.0122(18) 0.0128(19) -0.0075(17)
O3W 0.020(2) 0.084(4) 0.028(3) 0.018(3) 0.007(2) 0.012(2)

loop_
_atom_type_symbol
_atom_type_description
_atom_type_scat_dispersion_real
_atom_type_scat_dispersion_imag
_atom_type_scat_source
H H 0.0000 0.0000 'International Tables Vol C Tables 4.2.6.8 and 6.1.1.4'
O O 0.0106 0.0060 'International Tables Vol C Tables 4.2.6.8 and 6.1.1.4'
S S 0.1246 0.1234 'International Tables Vol C Tables 4.2.6.8 and 6.1.1.4'
Mn Mn 0.3368 0.7283 'International Tables Vol C Tables 4.2.6.8 and 6.1.1.4'
Cu Cu 0.3201 1.2651 'International Tables Vol C Tables 4.2.6.8 and 6.1.1.4'
Na Na 0.0362 0.0249 'International Tables Vol C Tables 4.2.6.8 and 6.1.1.4'

loop_
_geom_angle_atom_site_label_1
_geom_angle_atom_site_label_2
_geom_angle_atom_site_label_3
_geom_angle
_geom_angle_site_symmetry_1
_geom_angle_site_symmetry_3
O12 Na1 O5 98.68(15) 4_676 2_655
O12 Na1 O1 70.53(14) 4_676 1_565
O5 Na1 O1 93.14(15) 2_655 1_565
O12 Na1 O15 105.48(15) 4_676 .
O5 Na1 O15 66.24(13) 2_655 .
O1 Na1 O15 158.57(16) 1_565 .
O12 Na1 O13 78.23(14) 4_676 .
O5 Na1 O13 116.62(15) 2_655 .
O1 Na1 O13 139.72(15) 1_565 .
O15 Na1 O13 54.70(12) . .
O12 Na1 O3 124.26(15) 4_676 1_565
O5 Na1 O3 95.19(14) 2_655 1_565
O1 Na1 O3 54.96(12) 1_565 1_565
O15 Na1 O3 129.36(15) . 1_565
O13 Na1 O3 138.85(15) . 1_565
O12 Na1 O2W 165.25(16) 4_676 3_676
O5 Na1 O2W 94.16(15) 2_655 3_676
O1 Na1 O2W 116.14(14) 1_565 3_676
O15 Na1 O2W 73.15(13) . 3_676
O13 Na1 O2W 89.56(14) . 3_676
O3 Na1 O2W 61.21(12) 1_565 3_676
O12 Na1 O13 101.57(15) 4_676 3_676
O5 Na1 O13 156.07(15) 2_655 3_676
O1 Na1 O13 81.81(13) 1_565 3_676
O15 Na1 O13 119.38(14) . 3_676
O13 Na1 O13 80.20(14) . 3_676
O3 Na1 O13 62.75(12) 1_565 3_676
O2W Na1 O13 67.82(13) 3_676 3_676
O12 Na1 S5 99.35(12) 4_676 .
O5 Na1 S5 94.43(12) 2_655 .
O1 Na1 S5 168.21(13) 1_565 .
O15 Na1 S5 28.34(8) . .
O13 Na1 S5 28.71(9) . .
O3 Na1 S5 133.03(12) 1_565 .
O2W Na1 S5 72.30(10) 3_676 .
O13 Na1 S5 94.73(11) 3_676 .
O12 Na1 S1 95.36(12) 4_676 1_565
O5 Na1 S1 102.11(12) 2_655 1_565
O1 Na1 S1 27.87(8) 1_565 1_565
O15 Na1 S1 157.25(13) . 1_565
O13 Na1 S1 141.24(13) . 1_565
O3 Na1 S1 28.92(9) 1_565 1_565
O2W Na1 S1 88.99(11) 3_676 1_565
O13 Na1 S1 63.52(9) 3_676 1_565
S5 Na1 S1 155.92(9) . 1_565
O12 Na1 Mn2 39.29(10) 4_676 2_656
O5 Na1 Mn2 114.61(12) 2_655 2_656
O1 Na1 Mn2 38.43(9) 1_565 2_656
O15 Na1 Mn2 144.41(12) . 2_656
O13 Na1 Mn2 101.84(11) . 2_656
O3 Na1 Mn2 86.17(10) 1_565 2_656
O2W Na1 Mn2 138.75(12) 3_676 2_656
O13 Na1 Mn2 75.21(10) 3_676 2_656
S5 Na1 Mn2 129.79(8) . 2_656
S1 Na1 Mn2 57.63(5) 1_565 2_656
O12 Na1 Mn3 83.92(11) 4_676 .
O5 Na1 Mn3 39.24(9) 2_655 .
O1 Na1 Mn3 121.71(12) 1_565 .
O15 Na1 Mn3 37.65(9) . .
O13 Na1 Mn3 78.10(10) . .
O3 Na1 Mn3 132.74(12) 1_565 .
O2W Na1 Mn3 101.79(11) 3_676 .
O13 Na1 Mn3 156.01(11) 3_676 .
S5 Na1 Mn3 61.28(5) . .
S1 Na1 Mn3 139.83(8) 1_565 .
Mn2 Na1 Mn3 119.27(7) 2_656 .
S3 Cu1 S4 113.55(5) . .
S3 Cu1 S2 100.60(5) . .
S4 Cu1 S2 116.52(6) . .
S3 Cu1 S5 108.66(6) . .
S4 Cu1 S5 115.09(5) . .
S2 Cu1 S5 100.76(5) . .
O13 Mn1 O3 83.67(14) . 3_666
O13 Mn1 O10 101.95(14) . 4_676
O3 Mn1 O10 173.50(14) 3_666 4_676
O13 Mn1 O2W 91.00(16) . .
O3 Mn1 O2W 77.53(15) 3_666 .
O10 Mn1 O2W 98.93(15) 4_676 .
O13 Mn1 O9 98.16(15) . .
O3 Mn1 O9 97.05(14) 3_666 .
O10 Mn1 O9 85.48(14) 4_676 .
O2W Mn1 O9 168.82(15) . .
O13 Mn1 O8 176.21(14) . 3_666
O3 Mn1 O8 93.93(13) 3_666 3_666
O10 Mn1 O8 80.28(13) 4_676 3_666
O2W Mn1 O8 85.61(15) . 3_666
O9 Mn1 O8 85.03(14) . 3_666
O13 Mn1 Na1 53.51(11) . 3_676
O3 Mn1 Na1 48.97(11) 3_666 3_676
O10 Mn1 Na1 132.31(11) 4_676 3_676
O2W Mn1 Na1 49.62(12) . 3_676
O9 Mn1 Na1 132.92(11) . 3_676
O8 Mn1 Na1 122.74(10) 3_666 3_676
O14 Mn2 O1 96.34(14) 4_676 2_656
O14 Mn2 O2 79.90(14) 4_676 .
O1 Mn2 O2 175.05(14) 2_656 .
O14 Mn2 O8 168.76(15) 4_676 3_666
O1 Mn2 O8 93.12(14) 2_656 3_666
O2 Mn2 O8 90.97(14) . 3_666
O14 Mn2 O12 90.05(14) 4_676 3_666
O1 Mn2 O12 81.73(15) 2_656 3_666
O2 Mn2 O12 94.99(14) . 3_666
O8 Mn2 O12 97.30(13) 3_666 3_666
O14 Mn2 O10 95.58(14) 4_676 4_676
O1 Mn2 O10 87.11(14) 2_656 4_676
O2 Mn2 O10 96.43(14) . 4_676
O8 Mn2 O10 78.83(13) 3_666 4_676
O12 Mn2 O10 167.99(14) 3_666 4_676
O14 Mn2 Na1 72.61(12) 4_676 2_646
O1 Mn2 Na1 46.94(11) 2_656 2_646
O2 Mn2 Na1 128.34(11) . 2_646
O8 Mn2 Na1 118.50(11) 3_666 2_646
O12 Mn2 Na1 43.66(11) 3_666 2_646
O10 Mn2 Na1 128.53(10) 4_676 2_646
O15 Mn3 O3W 171.04(17) . .
O15 Mn3 O5 78.85(14) . 2_655
O3W Mn3 O5 104.96(19) . 2_655
O15 Mn3 O11 91.24(15) . 4_676
O3W Mn3 O11 80.44(16) . 4_676
O5 Mn3 O11 94.53(14) 2_655 4_676
O15 Mn3 O7 104.86(14) . 2_655
O3W Mn3 O7 83.39(16) . 2_655
O5 Mn3 O7 90.35(14) 2_655 2_655
O11 Mn3 O7 163.81(14) 4_676 2_655
O15 Mn3 O6 88.67(14) . .
O3W Mn3 O6 89.81(18) . .
O5 Mn3 O6 159.55(15) 2_655 .
O11 Mn3 O6 101.94(15) 4_676 .
O7 Mn3 O6 77.15(14) 2_655 .
O15 Mn3 Na1 47.58(12) . .
O3W Mn3 Na1 130.10(15) . .
O5 Mn3 Na1 44.96(10) 2_655 .
O11 Mn3 Na1 67.35(11) 4_676 .
O7 Mn3 Na1 125.27(11) 2_655 .
O6 Mn3 Na1 132.37(10) . .
O1W Mn4 O4 95.9(2) . 2_645
O1W Mn4 O7 101.7(2) . .
O4 Mn4 O7 100.88(14) 2_645 .
O1W Mn4 O2 103.2(2) . .
O4 Mn4 O2 100.27(15) 2_645 .
O7 Mn4 O2 145.25(13) . .
O1W Mn4 O3 166.2(3) . .
O4 Mn4 O3 90.70(15) 2_645 .
O7 Mn4 O3 88.94(14) . .
O2 Mn4 O3 63.53(13) . .
O1W Mn4 O1WA 24.6(5) . .
O4 Mn4 O1WA 86.5(5) 2_645 .
O7 Mn4 O1WA 81.2(5) . .
O2 Mn4 O1WA 127.4(5) . .
O3 Mn4 O1WA 169.1(5) . .
O1W Mn4 O9 94.8(2) . .
O4 Mn4 O9 160.60(14) 2_645 .
O7 Mn4 O9 61.02(12) . .
O2 Mn4 O9 92.95(13) . .
O3 Mn4 O9 82.50(13) . .
O1WA Mn4 O9 96.7(4) . .
O1W Mn4 O1WB 39.5(6) . .
O4 Mn4 O1WB 87.7(6) 2_645 .
O7 Mn4 O1WB 141.2(6) . .
O2 Mn4 O1WB 66.8(6) . .
O3 Mn4 O1WB 129.1(6) . .
O1WA Mn4 O1WB 61.4(8) . .
O9 Mn4 O1WB 110.7(6) . .
O1W Mn4 S1 135.0(2) . .
O4 Mn4 S1 92.34(12) 2_645 .
O7 Mn4 S1 120.01(11) . .
O2 Mn4 S1 31.88(9) . .
O3 Mn4 S1 32.14(10) . .
O1WA Mn4 S1 158.5(5) . .
O9 Mn4 S1 91.46(10) . .
O1WB Mn4 S1 97.1(6) . .
O1 S1 O2 106.5(2) . .
O1 S1 O3 104.1(2) . .
O2 S1 O3 100.0(2) . .
O1 S1 Mn4 106.26(15) . .
O2 S1 Mn4 50.04(14) . .
O3 S1 Mn4 50.90(14) . .
O1 S1 Na1 51.70(15) . 1_545
O2 S1 Na1 130.63(16) . 1_545
O3 S1 Na1 57.03(15) . 1_545
Mn4 S1 Na1 90.09(6) . 1_545
O4 S2 O5 105.6(2) . .
O4 S2 O6 107.1(2) . .
O5 S2 O6 107.5(2) . .
O4 S2 Cu1 108.62(16) . .
O5 S2 Cu1 113.34(15) . .
O6 S2 Cu1 114.20(16) . .
O8 S3 O9 107.1(2) . .
O8 S3 O7 106.1(2) . .
O9 S3 O7 101.2(2) . .
O8 S3 Cu1 117.89(15) . .
O9 S3 Cu1 110.81(15) . .
O7 S3 Cu1 112.35(15) . .
O11 S4 O12 107.6(2) . .
O11 S4 O10 105.3(2) . .
O12 S4 O10 105.8(2) . .
O11 S4 Cu1 114.05(16) . .
O12 S4 Cu1 109.61(16) . .
O10 S4 Cu1 113.99(15) . .
O15 S5 O14 104.0(2) . .
O15 S5 O13 105.9(2) . .
O14 S5 O13 104.9(2) . .
O15 S5 Cu1 112.54(16) . .
O14 S5 Cu1 106.90(16) . .
O13 S5 Cu1 121.05(16) . .
O15 S5 Na1 53.97(17) . .
O14 S5 Na1 92.50(16) . .
O13 S5 Na1 58.10(16) . .
Cu1 S5 Na1 159.31(7) . .
S1 O1 Mn2 121.0(2) . 2_646
S1 O1 Na1 100.43(19) . 1_545
Mn2 O1 Na1 94.63(14) 2_646 1_545
S1 O2 Mn2 113.1(2) . .
S1 O2 Mn4 98.08(18) . .
Mn2 O2 Mn4 123.99(17) . .
S1 O3 Mn1 120.7(2) . 3_666
S1 O3 Mn4 96.95(18) . .
Mn1 O3 Mn4 127.51(17) 3_666 .
S1 O3 Na1 94.05(18) . 1_545
Mn1 O3 Na1 93.25(14) 3_666 1_545
Mn4 O3 Na1 121.04(17) . 1_545
S2 O4 Mn4 131.6(2) . 2_655
S2 O5 Mn3 130.7(2) . 2_645
S2 O5 Na1 120.2(2) . 2_645
Mn3 O5 Na1 95.80(14) 2_645 2_645
S2 O6 Mn3 130.9(2) . .
S3 O7 Mn4 102.42(19) . .
S3 O7 Mn3 135.3(2) . 2_645
Mn4 O7 Mn3 121.40(15) . 2_645
S3 O8 Mn2 132.9(2) . 3_666
S3 O8 Mn1 125.9(2) . 3_666
Mn2 O8 Mn1 100.43(13) 3_666 3_666
S3 O9 Mn1 133.2(2) . .
S3 O9 Mn4 94.30(17) . .
Mn1 O9 Mn4 132.29(17) . .
S4 O10 Mn1 124.0(2) . 4_575
S4 O10 Mn2 134.0(2) . 4_575
Mn1 O10 Mn2 100.45(14) 4_575 4_575
S4 O11 Mn3 154.6(2) . 4_575
S4 O12 Mn2 138.9(2) . 3_666
S4 O12 Na1 122.7(2) . 4_575
Mn2 O12 Na1 97.05(15) 3_666 4_575
S5 O13 Mn1 130.7(2) . .
S5 O13 Na1 93.19(18) . .
Mn1 O13 Na1 123.45(17) . .
S5 O13 Na1 118.2(2) . 3_676
Mn1 O13 Na1 89.25(14) . 3_676
Na1 O13 Na1 99.80(14) . 3_676
S5 O14 Mn2 136.0(2) . 4_575
S5 O15 Mn3 136.5(2) . .
S5 O15 Na1 97.7(2) . .
Mn3 O15 Na1 94.78(15) . .
O1WA O1W O1WB 146.9(16) . .
O1WA O1W Mn4 90.7(12) . .
O1WB O1W Mn4 83.7(10) . .
O1W O1WA Mn4 64.7(11) . .
O1W O1WB Mn4 56.8(8) . .
Mn1 O2W Na1 92.05(16) . 3_676

loop_
_geom_bond_atom_site_label_1
_geom_bond_atom_site_label_2
_geom_bond_distance
_geom_bond_site_symmetry_2
Na1 O12 2.416(4) 4_676
Na1 O5 2.468(4) 2_655
Na1 O1 2.546(4) 1_565
Na1 O15 2.574(5) .
Na1 O13 2.682(5) .
Na1 O3 2.683(4) 1_565
Na1 O2W 2.707(5) 3_676
Na1 O13 2.855(5) 3_676
Na1 S5 3.154(3) .
Na1 S1 3.190(3) 1_565
Na1 Mn2 3.473(3) 2_656
Na1 Mn3 3.475(3) .
Cu1 S3 2.2618(14) .
Cu1 S4 2.2687(15) .
Cu1 S2 2.2721(15) .
Cu1 S5 2.2829(14) .
Mn1 O13 2.149(4) .
Mn1 O3 2.179(4) 3_666
Mn1 O10 2.180(4) 4_676
Mn1 O2W 2.204(4) .
Mn1 O9 2.209(4) .
Mn1 O8 2.251(4) 3_666
Mn1 Na1 3.551(3) 3_676
Mn2 O14 2.109(4) 4_676
Mn2 O1 2.165(4) 2_656
Mn2 O2 2.197(4) .
Mn2 O8 2.214(4) 3_666
Mn2 O12 2.216(4) 3_666
Mn2 O10 2.284(4) 4_676
Mn2 Na1 3.473(3) 2_646
Mn3 O15 2.130(4) .
Mn3 O3W 2.155(4) .
Mn3 O5 2.210(4) 2_655
Mn3 O11 2.228(4) 4_676
Mn3 O7 2.231(4) 2_655
Mn3 O6 2.273(4) .
Mn4 O1W 2.060(8) .
Mn4 O4 2.090(4) 2_645
Mn4 O7 2.211(4) .
Mn4 O2 2.234(4) .
Mn4 O3 2.256(4) .
Mn4 O1WA 2.279(18) .
Mn4 O9 2.408(4) .
Mn4 O1WB 2.45(3) .
Mn4 S1 2.8853(16) .
S1 O1 1.516(4) .
S1 O2 1.539(4) .
S1 O3 1.546(4) .
S1 Na1 3.190(3) 1_545
S2 O4 1.513(4) .
S2 O5 1.515(4) .
S2 O6 1.516(4) .
S3 O8 1.517(3) .
S3 O9 1.520(4) .
S3 O7 1.522(3) .
S4 O11 1.498(4) .
S4 O12 1.504(4) .
S4 O10 1.536(4) .
S5 O15 1.511(4) .
S5 O14 1.516(4) .
S5 O13 1.517(4) .
O1 Mn2 2.165(4) 2_646
O1 Na1 2.546(4) 1_545
O3 Mn1 2.179(4) 3_666
O3 Na1 2.683(4) 1_545
O4 Mn4 2.090(4) 2_655
O5 Mn3 2.210(4) 2_645
O5 Na1 2.468(4) 2_645
O7 Mn3 2.231(4) 2_645
O8 Mn2 2.214(4) 3_666
O8 Mn1 2.251(4) 3_666
O10 Mn1 2.180(4) 4_575
O10 Mn2 2.284(4) 4_575
O11 Mn3 2.228(4) 4_575
O12 Mn2 2.216(4) 3_666
O12 Na1 2.416(4) 4_575
O13 Na1 2.855(5) 3_676
O14 Mn2 2.109(4) 4_575
O1W O1WA 0.949(18) .
O1W O1WB 1.57(3) .
O2W Na1 2.707(5) 3_676
